data_2240181
loop_
_publ_author_name
'Tang, Wei'
'Chen, Neng-Hua'
'Li, Guo-Qiang'
'Wang, Guo-Cai'
'Li, Yao-Lan'

_publ_section_title
;
 Crystal structure of betulinic acid methanol monosolvate
;
_journal_coeditor_code ZS2317
_journal_issue 12
_journal_name_full 'Acta Crystallographica Section E'
_journal_page_first o1242
_journal_page_last o1243
_journal_paper_doi 10.1107/S1600536814023848
_journal_volume 70
_journal_year 2014
_chemical_formula_moiety 'C30 H48 O3, C H4 O'
_chemical_formula_sum 'C31 H52 O4'
_chemical_formula_weight 488.73
_chemical_name_common 'Betulinic acid methanol monosolvate'
_chemical_name_systematic
;
3\b-Hydroxylup-20(29)-en-28-oic acid methanol monosolvate
;
_space_group_crystal_system orthorhombic
_space_group_IT_number 19
_space_group_name_Hall 'P 2ac 2ab'
_space_group_name_H-M_alt 'P 21 21 21'
_symmetry_space_group_name_Hall 'P 2ac 2ab'
_symmetry_space_group_name_H-M 'P 21 21 21'
_atom_sites_solution_hydrogens geom
_atom_sites_solution_primary direct
_atom_sites_solution_secondary difmap
_audit_creation_method
;
  Olex2 1.1  (compiled 2011.08.18 svn.r1932, GUI svn.r3819)
;
_cell_angle_alpha 90.00
_cell_angle_beta 90.00
_cell_angle_gamma 90.00
_cell_formula_units_Z 4
_cell_length_a 7.0988(2)
_cell_length_b 12.3864(3)
_cell_length_c 33.2745(9)
_cell_measurement_reflns_used 3107
_cell_measurement_temperature 293
_cell_measurement_theta_max 62.4030
_cell_measurement_theta_min 3.8020
_cell_volume 2925.78(13)
_computing_cell_refinement
;
CrysAlis PRO (Agilent, 2011)
;
_computing_data_collection
;
CrysAlis PRO (Agilent, 2011)
;
_computing_data_reduction
;
CrysAlis PRO (Agilent, 2011)
;
_computing_molecular_graphics
;
OLEX2 (Dolomanov <i>et al.</i>, 2009)
;
_computing_publication_material
;
OLEX2 (Dolomanov <i>et al.</i>, 2009)
;
_computing_structure_refinement
;
SHELXL97 (Sheldrick, 2008)
;
_computing_structure_solution
;
SHELXS97 (Sheldrick, 2008)
;
_diffrn_ambient_temperature 293
_diffrn_detector_area_resol_mean 16.0288
_diffrn_measured_fraction_theta_full 0.997
_diffrn_measured_fraction_theta_max 0.997
_diffrn_measurement_device_type 'Oxford Diffraction Gemini S Ultra CCD-detector'
_diffrn_measurement_method '\w scans'
_diffrn_radiation_monochromator mirror
_diffrn_radiation_type 'CU K\a'
_diffrn_radiation_wavelength 1.54184
_diffrn_reflns_av_R_equivalents 0.0300
_diffrn_reflns_limit_h_max 6
_diffrn_reflns_limit_h_min -8
_diffrn_reflns_limit_k_max 14
_diffrn_reflns_limit_k_min -14
_diffrn_reflns_limit_l_max 30
_diffrn_reflns_limit_l_min -38
_diffrn_reflns_number 8319
_diffrn_reflns_theta_full 62.78
_diffrn_reflns_theta_max 62.78
_diffrn_reflns_theta_min 3.81
_diffrn_standards_number 0
_exptl_absorpt_coefficient_mu 0.552
_exptl_absorpt_correction_T_max 1.00000
_exptl_absorpt_correction_T_min 0.74841
_exptl_absorpt_correction_type multi-scan
_exptl_absorpt_process_details
;
(CrysAlis PRO; Agilent, 2011)
;
_exptl_crystal_colour colourless
_exptl_crystal_density_diffrn 1.110
_exptl_crystal_density_method 'not measured'
_exptl_crystal_description block
_exptl_crystal_F_000 1080
_exptl_crystal_size_max 0.28
_exptl_crystal_size_mid 0.25
_exptl_crystal_size_min 0.20
_refine_diff_density_max 0.153
_refine_diff_density_min -0.189
_refine_ls_extinction_method none
_refine_ls_goodness_of_fit_ref 1.051
_refine_ls_hydrogen_treatment constr
_refine_ls_matrix_type full
_refine_ls_number_parameters 326
_refine_ls_number_reflns 4343
_refine_ls_number_restraints 0
_refine_ls_restrained_S_all 1.051
_refine_ls_R_factor_all 0.0518
_refine_ls_R_factor_gt 0.0436
_refine_ls_shift/su_max 0.000
_refine_ls_shift/su_mean 0.000
_refine_ls_structure_factor_coef Fsqd
_refine_ls_weighting_details 'calc w=1/[\s^2^(Fo^2^)+(0.0489P)^2^+0.2568P] where P=(Fo^2^+2Fc^2^)/3'
_refine_ls_weighting_scheme calc
_refine_ls_wR_factor_gt 0.1033
_refine_ls_wR_factor_ref 0.1117
_reflns_number_gt 3796
_reflns_number_total 4343
_reflns_threshold_expression I>2\s(I)
_cod_data_source_file zs2317sup1.cf
_cod_data_source_block I
_cod_database_code 2240181
_cod_database_fobs_code 2240181

loop_
_space_group_symop_id
_space_group_symop_operation_xyz
1 'x, y, z'
2 '-x+1/2, -y, z+1/2'
3 'x+1/2, -y+1/2, -z'
4 '-x, y+1/2, -z+1/2'

loop_
_atom_site_type_symbol
_atom_site_label
_atom_site_fract_x
_atom_site_fract_y
_atom_site_fract_z
_atom_site_U_iso_or_equiv
_atom_site_adp_type
_atom_site_calc_flag
_atom_site_refinement_flags
_atom_site_occupancy
_atom_site_symmetry_multiplicity
C C1 0.8725(3) 0.2245(2) 0.29320(7) 0.0558(5) Uani d . 1 1
H H1A 1.0010 0.2303 0.2836 0.067 Uiso calc R 1 1
H H1B 0.8028 0.2859 0.2828 0.067 Uiso calc R 1 1
C C2 0.8736(4) 0.2301(2) 0.33899(8) 0.0599(6) Uani d . 1 1
H H2A 0.9553 0.1741 0.3495 0.072 Uiso calc R 1 1
H H2B 0.9236 0.2994 0.3474 0.072 Uiso calc R 1 1
C C3 0.6797(3) 0.21606(19) 0.35581(7) 0.0529(5) Uani d . 1 1
H H3 0.6016 0.2751 0.3455 0.063 Uiso calc R 1 1
C C4 0.5845(3) 0.10912(18) 0.34382(7) 0.0473(5) Uani d . 1 1
C C5 0.5903(3) 0.10297(16) 0.29712(7) 0.0418(4) Uani d . 1 1
H H5 0.5147 0.1648 0.2883 0.050 Uiso calc R 1 1
C C6 0.4890(3) 0.00515(18) 0.27942(7) 0.0495(5) Uani d . 1 1
H H6A 0.5679 -0.0583 0.2822 0.059 Uiso calc R 1 1
H H6B 0.3730 -0.0076 0.2941 0.059 Uiso calc R 1 1
C C7 0.4445(3) 0.02402(17) 0.23522(7) 0.0489(5) Uani d . 1 1
H H7A 0.3558 0.0833 0.2331 0.059 Uiso calc R 1 1
H H7B 0.3836 -0.0399 0.2245 0.059 Uiso calc R 1 1
C C8 0.6183(3) 0.04992(15) 0.20917(7) 0.0427(4) Uani d . 1 1
C C9 0.7414(3) 0.13761(16) 0.23044(6) 0.0423(4) Uani d . 1 1
H H9 0.6640 0.2031 0.2297 0.051 Uiso calc R 1 1
C C10 0.7845(3) 0.11993(17) 0.27634(7) 0.0438(5) Uani d . 1 1
C C11 0.9151(3) 0.1655(2) 0.20478(7) 0.0563(6) Uani d . 1 1
H H11A 0.9845 0.2234 0.2177 0.068 Uiso calc R 1 1
H H11B 0.9971 0.1030 0.2035 0.068 Uiso calc R 1 1
C C12 0.8635(3) 0.2003(2) 0.16204(7) 0.0543(5) Uani d . 1 1
H H12A 0.8006 0.2698 0.1630 0.065 Uiso calc R 1 1
H H12B 0.9779 0.2089 0.1464 0.065 Uiso calc R 1 1
C C13 0.7357(3) 0.11911(17) 0.14128(7) 0.0458(5) Uani d . 1 1
H H13 0.8056 0.0509 0.1402 0.055 Uiso calc R 1 1
C C14 0.5543(3) 0.09684(16) 0.16666(7) 0.0424(4) Uani d . 1 1
C C15 0.4247(3) 0.01587(18) 0.14456(7) 0.0519(5) Uani d . 1 1
H H15A 0.4808 -0.0554 0.1464 0.062 Uiso calc R 1 1
H H15B 0.3048 0.0133 0.1585 0.062 Uiso calc R 1 1
C C16 0.3869(3) 0.0408(2) 0.10007(8) 0.0564(5) Uani d . 1 1
H H16A 0.3162 -0.0180 0.0881 0.068 Uiso calc R 1 1
H H16B 0.3122 0.1061 0.0979 0.068 Uiso calc R 1 1
C C17 0.5722(3) 0.05540(19) 0.07771(7) 0.0523(5) Uani d . 1 1
C C18 0.6821(3) 0.14719(17) 0.09793(7) 0.0479(5) Uani d . 1 1
H H18 0.5934 0.2076 0.0999 0.057 Uiso calc R 1 1
C C19 0.8349(3) 0.1842(2) 0.06760(7) 0.0553(5) Uani d . 1 1
H H19 0.9505 0.1429 0.0724 0.066 Uiso calc R 1 1
C C20 0.8807(4) 0.3028(2) 0.06820(8) 0.0686(7) Uani d . 1 1
C C21 0.7510(4) 0.1508(2) 0.02599(8) 0.0705(7) Uani d . 1 1
H H21A 0.7358 0.2137 0.0090 0.085 Uiso calc R 1 1
H H21B 0.8343 0.1002 0.0126 0.085 Uiso calc R 1 1
C C22 0.5582(4) 0.0977(2) 0.03415(8) 0.0651(6) Uani d . 1 1
H H22A 0.5354 0.0389 0.0155 0.078 Uiso calc R 1 1
H H22B 0.4573 0.1501 0.0316 0.078 Uiso calc R 1 1
C C23 0.3767(3) 0.1168(2) 0.35735(8) 0.0648(6) Uani d . 1 1
H H23A 0.3143 0.1724 0.3423 0.097 Uiso calc R 1 1
H H23B 0.3716 0.1338 0.3855 0.097 Uiso calc R 1 1
H H23C 0.3152 0.0490 0.3527 0.097 Uiso calc R 1 1
C C24 0.6753(4) 0.0131(2) 0.36544(8) 0.0646(6) Uani d . 1 1
H H24A 0.6265 -0.0530 0.3546 0.097 Uiso calc R 1 1
H H24B 0.6470 0.0168 0.3936 0.097 Uiso calc R 1 1
H H24C 0.8094 0.0154 0.3617 0.097 Uiso calc R 1 1
C C25 0.9274(3) 0.0275(2) 0.28368(8) 0.0589(6) Uani d . 1 1
H H25A 0.9862 0.0372 0.3094 0.088 Uiso calc R 1 1
H H25B 1.0217 0.0286 0.2630 0.088 Uiso calc R 1 1
H H25C 0.8628 -0.0405 0.2832 0.088 Uiso calc R 1 1
C C26 0.7285(4) -0.05744(18) 0.20362(8) 0.0577(6) Uani d . 1 1
H H26A 0.6720 -0.0987 0.1824 0.087 Uiso calc R 1 1
H H26B 0.7244 -0.0982 0.2282 0.087 Uiso calc R 1 1
H H26C 0.8571 -0.0418 0.1969 0.087 Uiso calc R 1 1
C C27 0.4397(3) 0.20241(17) 0.17149(7) 0.0496(5) Uani d . 1 1
H H27A 0.3419 0.1917 0.1910 0.074 Uiso calc R 1 1
H H27B 0.3845 0.2217 0.1461 0.074 Uiso calc R 1 1
H H27C 0.5217 0.2593 0.1803 0.074 Uiso calc R 1 1
C C28 0.6745(4) -0.0533(2) 0.07527(7) 0.0577(6) Uani d . 1 1
C C29 1.0572(6) 0.3352(3) 0.07162(10) 0.0984(12) Uani d . 1 1
H H29A 1.0859 0.4083 0.0703 0.118 Uiso calc R 1 1
H H29B 1.1527 0.2848 0.0754 0.118 Uiso calc R 1 1
C C30 0.7208(7) 0.3804(3) 0.06214(16) 0.1213(16) Uani d . 1 1
H H30A 0.6549 0.3625 0.0378 0.182 Uiso calc R 1 1
H H30B 0.7693 0.4526 0.0602 0.182 Uiso calc R 1 1
H H30C 0.6358 0.3758 0.0845 0.182 Uiso calc R 1 1
C C31 0.9582(9) -0.3072(4) 0.0316(2) 0.154(2) Uani d . 1 1
H H31A 0.8962 -0.2769 0.0086 0.232 Uiso calc R 1 1
H H31B 0.8714 -0.3521 0.0461 0.232 Uiso calc R 1 1
H H31C 1.0637 -0.3498 0.0230 0.232 Uiso calc R 1 1
O O1 0.6889(3) 0.22739(17) 0.39892(5) 0.0708(5) Uani d . 1 1
H H1 0.5933 0.2576 0.4070 0.106 Uiso calc R 1 1
O O2 0.5943(3) -0.13820(15) 0.07479(8) 0.0919(7) Uani d . 1 1
O O3 0.8560(3) -0.04848(17) 0.07166(10) 0.0961(8) Uani d . 1 1
H H3A 0.8982 -0.1095 0.0683 0.144 Uiso calc R 1 1
O O4 1.0176(5) -0.2288(2) 0.05516(11) 0.1310(12) Uani d . 1 1
H H4 1.1022 -0.2514 0.0697 0.197 Uiso calc R 1 1

loop_
_atom_site_aniso_label
_atom_site_aniso_U_11
_atom_site_aniso_U_22
_atom_site_aniso_U_33
_atom_site_aniso_U_12
_atom_site_aniso_U_13
_atom_site_aniso_U_23
C1 0.0482(11) 0.0607(13) 0.0586(12) -0.0167(11) 0.0012(11) -0.0014(11)
C2 0.0538(12) 0.0635(14) 0.0624(13) -0.0131(11) -0.0032(12) -0.0061(12)
C3 0.0494(11) 0.0542(12) 0.0551(12) 0.0044(10) -0.0024(10) -0.0023(10)
C4 0.0382(10) 0.0501(11) 0.0536(11) 0.0031(9) 0.0006(10) 0.0055(10)
C5 0.0333(9) 0.0362(9) 0.0558(11) 0.0030(8) -0.0002(9) 0.0064(9)
C6 0.0418(10) 0.0434(10) 0.0633(13) -0.0080(9) 0.0052(10) 0.0061(10)
C7 0.0391(9) 0.0451(11) 0.0624(12) -0.0124(9) 0.0012(10) 0.0008(10)
C8 0.0339(9) 0.0364(9) 0.0577(12) 0.0011(8) 0.0019(9) -0.0014(9)
C9 0.0308(9) 0.0417(10) 0.0544(11) -0.0009(8) -0.0008(9) 0.0001(9)
C10 0.0313(9) 0.0450(10) 0.0552(11) 0.0001(9) 0.0003(9) 0.0018(9)
C11 0.0365(10) 0.0771(15) 0.0554(12) -0.0146(11) 0.0012(10) 0.0001(12)
C12 0.0413(10) 0.0671(14) 0.0545(12) -0.0157(10) 0.0043(10) 0.0011(11)
C13 0.0360(9) 0.0471(10) 0.0543(11) 0.0006(9) 0.0025(9) -0.0007(10)
C14 0.0334(8) 0.0382(9) 0.0554(11) -0.0008(8) 0.0023(9) 0.0001(9)
C15 0.0421(10) 0.0515(11) 0.0621(13) -0.0098(9) -0.0009(10) -0.0032(11)
C16 0.0453(11) 0.0591(12) 0.0649(13) -0.0047(10) -0.0115(11) -0.0046(11)
C17 0.0506(11) 0.0522(11) 0.0540(12) -0.0008(10) -0.0075(10) 0.0000(10)
C18 0.0441(10) 0.0452(11) 0.0543(12) -0.0007(9) 0.0005(10) 0.0002(10)
C19 0.0563(12) 0.0568(12) 0.0528(12) -0.0060(11) 0.0053(11) -0.0016(11)
C20 0.0894(19) 0.0612(14) 0.0554(13) -0.0172(15) 0.0160(14) -0.0033(12)
C21 0.0819(17) 0.0765(16) 0.0532(13) -0.0124(15) 0.0004(14) 0.0000(13)
C22 0.0743(15) 0.0646(14) 0.0564(13) -0.0050(13) -0.0122(13) 0.0033(12)
C23 0.0435(11) 0.0870(17) 0.0638(14) 0.0008(12) 0.0080(11) 0.0005(14)
C24 0.0694(15) 0.0607(14) 0.0638(14) 0.0060(12) -0.0038(13) 0.0145(12)
C25 0.0409(10) 0.0737(15) 0.0621(13) 0.0179(11) -0.0013(11) 0.0006(12)
C26 0.0615(13) 0.0457(11) 0.0659(13) 0.0131(11) -0.0074(12) -0.0047(11)
C27 0.0421(10) 0.0464(11) 0.0602(12) 0.0072(9) 0.0012(10) 0.0027(10)
C28 0.0654(14) 0.0521(13) 0.0555(12) -0.0026(12) 0.0008(11) -0.0065(11)
C29 0.127(3) 0.100(2) 0.0679(17) -0.058(2) -0.011(2) 0.0139(17)
C30 0.139(3) 0.0624(17) 0.162(4) 0.013(2) 0.058(3) 0.019(2)
C31 0.161(5) 0.122(4) 0.180(5) 0.010(4) -0.045(5) -0.058(4)
O1 0.0632(10) 0.0922(13) 0.0571(9) 0.0064(10) 0.0017(8) -0.0142(9)
O2 0.1020(15) 0.0548(10) 0.1188(17) -0.0123(11) 0.0369(15) -0.0120(11)
O3 0.0664(11) 0.0634(10) 0.159(2) 0.0099(9) -0.0085(14) -0.0236(14)
O4 0.135(2) 0.1133(19) 0.144(2) 0.0652(18) -0.068(2) -0.0608(19)

loop_
_atom_type_symbol
_atom_type_description
_atom_type_scat_dispersion_real
_atom_type_scat_dispersion_imag
_atom_type_scat_source
C C 0.0181 0.0091 'International Tables Vol C Tables 4.2.6.8 and 6.1.1.4'
H H 0.0000 0.0000 'International Tables Vol C Tables 4.2.6.8 and 6.1.1.4'
O O 0.0492 0.0322 'International Tables Vol C Tables 4.2.6.8 and 6.1.1.4'

loop_
_geom_angle_atom_site_label_1
_geom_angle_atom_site_label_2
_geom_angle_atom_site_label_3
_geom_angle
C2 C1 C10 113.8(2)
C2 C1 H1A 108.8
C10 C1 H1A 108.8
C2 C1 H1B 108.8
C10 C1 H1B 108.8
H1A C1 H1B 107.7
C3 C2 C1 111.3(2)
C3 C2 H2A 109.4
C1 C2 H2A 109.4
C3 C2 H2B 109.4
C1 C2 H2B 109.4
H2A C2 H2B 108.0
O1 C3 C2 108.62(19)
O1 C3 C4 111.2(2)
C2 C3 C4 114.0(2)
O1 C3 H3 107.6
C2 C3 H3 107.6
C4 C3 H3 107.6
C24 C4 C3 111.19(19)
C24 C4 C23 108.2(2)
C3 C4 C23 106.88(19)
C24 C4 C5 114.82(19)
C3 C4 C5 106.82(18)
C23 C4 C5 108.60(18)
C6 C5 C4 114.31(18)
C6 C5 C10 110.66(17)
C4 C5 C10 117.39(17)
C6 C5 H5 104.3
C4 C5 H5 104.3
C10 C5 H5 104.3
C7 C6 C5 110.40(18)
C7 C6 H6A 109.6
C5 C6 H6A 109.6
C7 C6 H6B 109.6
C5 C6 H6B 109.6
H6A C6 H6B 108.1
C6 C7 C8 114.14(18)
C6 C7 H7A 108.7
C8 C7 H7A 108.7
C6 C7 H7B 108.7
C8 C7 H7B 108.7
H7A C7 H7B 107.6
C7 C8 C26 106.96(18)
C7 C8 C9 109.73(17)
C26 C8 C9 111.53(16)
C7 C8 C14 110.27(16)
C26 C8 C14 110.46(18)
C9 C8 C14 107.91(15)
C11 C9 C8 110.68(18)
C11 C9 C10 114.46(16)
C8 C9 C10 116.83(17)
C11 C9 H9 104.4
C8 C9 H9 104.4
C10 C9 H9 104.4
C1 C10 C25 107.34(18)
C1 C10 C5 108.07(18)
C25 C10 C5 114.23(18)
C1 C10 C9 108.34(17)
C25 C10 C9 112.54(18)
C5 C10 C9 106.13(16)
C12 C11 C9 112.75(18)
C12 C11 H11A 109.0
C9 C11 H11A 109.0
C12 C11 H11B 109.0
C9 C11 H11B 109.0
H11A C11 H11B 107.8
C13 C12 C11 112.25(19)
C13 C12 H12A 109.2
C11 C12 H12A 109.2
C13 C12 H12B 109.2
C11 C12 H12B 109.2
H12A C12 H12B 107.9
C12 C13 C18 115.19(18)
C12 C13 C14 111.25(18)
C18 C13 C14 110.13(17)
C12 C13 H13 106.6
C18 C13 H13 106.6
C14 C13 H13 106.6
C15 C14 C27 106.52(17)
C15 C14 C13 110.32(17)
C27 C14 C13 109.85(16)
C15 C14 C8 110.77(16)
C27 C14 C8 111.42(17)
C13 C14 C8 107.97(15)
C16 C15 C14 115.59(19)
C16 C15 H15A 108.4
C14 C15 H15A 108.4
C16 C15 H15B 108.4
C14 C15 H15B 108.4
H15A C15 H15B 107.4
C17 C16 C15 110.12(18)
C17 C16 H16A 109.6
C15 C16 H16A 109.6
C17 C16 H16B 109.6
C15 C16 H16B 109.6
H16A C16 H16B 108.2
C16 C17 C28 109.31(19)
C16 C17 C18 108.26(19)
C28 C17 C18 115.70(19)
C16 C17 C22 116.3(2)
C28 C17 C22 106.2(2)
C18 C17 C22 101.12(19)
C13 C18 C17 111.77(18)
C13 C18 C19 120.43(18)
C17 C18 C19 106.80(18)
C13 C18 H18 105.6
C17 C18 H18 105.6
C19 C18 H18 105.6
C20 C19 C18 115.5(2)
C20 C19 C21 110.7(2)
C18 C19 C21 103.41(19)
C20 C19 H19 109.0
C18 C19 H19 109.0
C21 C19 H19 109.0
C29 C20 C30 122.4(3)
C29 C20 C19 120.2(3)
C30 C20 C19 117.4(3)
C22 C21 C19 107.2(2)
C22 C21 H21A 110.3
C19 C21 H21A 110.3
C22 C21 H21B 110.3
C19 C21 H21B 110.3
H21A C21 H21B 108.5
C21 C22 C17 104.6(2)
C21 C22 H22A 110.8
C17 C22 H22A 110.8
C21 C22 H22B 110.8
C17 C22 H22B 110.8
H22A C22 H22B 108.9
C4 C23 H23A 109.5
C4 C23 H23B 109.5
H23A C23 H23B 109.5
C4 C23 H23C 109.5
H23A C23 H23C 109.5
H23B C23 H23C 109.5
C4 C24 H24A 109.5
C4 C24 H24B 109.5
H24A C24 H24B 109.5
C4 C24 H24C 109.5
H24A C24 H24C 109.5
H24B C24 H24C 109.5
C10 C25 H25A 109.5
C10 C25 H25B 109.5
H25A C25 H25B 109.5
C10 C25 H25C 109.5
H25A C25 H25C 109.5
H25B C25 H25C 109.5
C8 C26 H26A 109.5
C8 C26 H26B 109.5
H26A C26 H26B 109.5
C8 C26 H26C 109.5
H26A C26 H26C 109.5
H26B C26 H26C 109.5
C14 C27 H27A 109.5
C14 C27 H27B 109.5
H27A C27 H27B 109.5
C14 C27 H27C 109.5
H27A C27 H27C 109.5
H27B C27 H27C 109.5
O2 C28 O3 120.8(3)
O2 C28 C17 123.2(2)
O3 C28 C17 115.8(2)
C20 C29 H29A 120.0
C20 C29 H29B 120.0
H29A C29 H29B 120.0
C20 C30 H30A 109.5
C20 C30 H30B 109.5
H30A C30 H30B 109.5
C20 C30 H30C 109.5
H30A C30 H30C 109.5
H30B C30 H30C 109.5
O4 C31 H31A 109.5
O4 C31 H31B 109.5
H31A C31 H31B 109.5
O4 C31 H31C 109.5
H31A C31 H31C 109.5
H31B C31 H31C 109.5
C3 O1 H1 109.5
C28 O3 H3A 109.5
C31 O4 H4 109.5

loop_
_geom_bond_atom_site_label_1
_geom_bond_atom_site_label_2
_geom_bond_distance
C1 C2 1.525(3)
C1 C10 1.544(3)
C1 H1A 0.9700
C1 H1B 0.9700
C2 C3 1.496(3)
C2 H2A 0.9700
C2 H2B 0.9700
C3 O1 1.443(3)
C3 C4 1.540(3)
C3 H3 0.9800
C4 C24 1.532(3)
C4 C23 1.545(3)
C4 C5 1.556(3)
C5 C6 1.527(3)
C5 C10 1.557(3)
C5 H5 0.9800
C6 C7 1.522(3)
C6 H6A 0.9700
C6 H6B 0.9700
C7 C8 1.542(3)
C7 H7A 0.9700
C7 H7B 0.9700
C8 C26 1.554(3)
C8 C9 1.563(3)
C8 C14 1.595(3)
C9 C11 1.539(3)
C9 C10 1.573(3)
C9 H9 0.9800
C10 C25 1.549(3)
C11 C12 1.531(3)
C11 H11A 0.9700
C11 H11B 0.9700
C12 C13 1.521(3)
C12 H12A 0.9700
C12 H12B 0.9700
C13 C18 1.532(3)
C13 C14 1.564(3)
C13 H13 0.9800
C14 C15 1.547(3)
C14 C27 1.548(3)
C15 C16 1.536(4)
C15 H15A 0.9700
C15 H15B 0.9700
C16 C17 1.522(3)
C16 H16A 0.9700
C16 H16B 0.9700
C17 C28 1.532(3)
C17 C18 1.534(3)
C17 C22 1.544(4)
C18 C19 1.551(3)
C18 H18 0.9800
C19 C20 1.505(4)
C19 C21 1.563(4)
C19 H19 0.9800
C20 C29 1.320(5)
C20 C30 1.501(5)
C21 C22 1.542(4)
C21 H21A 0.9700
C21 H21B 0.9700
C22 H22A 0.9700
C22 H22B 0.9700
C23 H23A 0.9600
C23 H23B 0.9600
C23 H23C 0.9600
C24 H24A 0.9600
C24 H24B 0.9600
C24 H24C 0.9600
C25 H25A 0.9600
C25 H25B 0.9600
C25 H25C 0.9600
C26 H26A 0.9600
C26 H26B 0.9600
C26 H26C 0.9600
C27 H27A 0.9600
C27 H27B 0.9600
C27 H27C 0.9600
C28 O2 1.196(3)
C28 O3 1.295(3)
C29 H29A 0.9300
C29 H29B 0.9300
C30 H30A 0.9600
C30 H30B 0.9600
C30 H30C 0.9600
C31 O4 1.317(6)
C31 H31A 0.9600
C31 H31B 0.9600
C31 H31C 0.9600
O1 H1 0.8200
O3 H3A 0.8200
O4 H4 0.8200

loop_
_geom_hbond_atom_site_label_D
_geom_hbond_atom_site_label_H
_geom_hbond_atom_site_label_A
_geom_hbond_site_symmetry_A
_geom_hbond_distance_DH
_geom_hbond_distance_HA
_geom_hbond_distance_DA
_geom_hbond_angle_DHA
O3 H3A O4 . 0.82 1.76 2.571(3) 170
O1 H1 O2 4_655 0.82 1.95 2.753(3) 165
O4 H4 O1 4_745 0.82 1.83 2.640(3) 168

loop_
_geom_torsion_atom_site_label_1
_geom_torsion_atom_site_label_2
_geom_torsion_atom_site_label_3
_geom_torsion_atom_site_label_4
_geom_torsion
C10 C1 C2 C3 -55.7(3)
C1 C2 C3 O1 -177.2(2)
C1 C2 C3 C4 58.2(3)
O1 C3 C4 C24 -51.5(2)
C2 C3 C4 C24 71.7(3)
O1 C3 C4 C23 66.4(2)
C2 C3 C4 C23 -170.4(2)
O1 C3 C4 C5 -177.52(17)
C2 C3 C4 C5 -54.3(2)
C24 C4 C5 C6 60.3(2)
C3 C4 C5 C6 -175.89(17)
C23 C4 C5 C6 -60.9(2)
C24 C4 C5 C10 -71.7(2)
C3 C4 C5 C10 52.0(2)
C23 C4 C5 C10 166.98(19)
C4 C5 C6 C7 161.11(17)
C10 C5 C6 C7 -63.7(2)
C5 C6 C7 C8 56.8(2)
C6 C7 C8 C26 74.0(2)
C6 C7 C8 C9 -47.1(2)
C6 C7 C8 C14 -165.83(17)
C7 C8 C9 C11 -179.51(18)
C26 C8 C9 C11 62.2(2)
C14 C8 C9 C11 -59.3(2)
C7 C8 C9 C10 47.1(2)
C26 C8 C9 C10 -71.2(2)
C14 C8 C9 C10 167.28(16)
C2 C1 C10 C25 -73.5(3)
C2 C1 C10 C5 50.1(3)
C2 C1 C10 C9 164.69(19)
C6 C5 C10 C1 175.72(18)
C4 C5 C10 C1 -50.6(2)
C6 C5 C10 C25 -64.9(2)
C4 C5 C10 C25 68.8(2)
C6 C5 C10 C9 59.7(2)
C4 C5 C10 C9 -166.61(17)
C11 C9 C10 C1 59.3(2)
C8 C9 C10 C1 -169.06(17)
C11 C9 C10 C25 -59.3(2)
C8 C9 C10 C25 72.4(2)
C11 C9 C10 C5 175.12(18)
C8 C9 C10 C5 -53.2(2)
C8 C9 C11 C12 55.0(3)
C10 C9 C11 C12 -170.47(19)
C9 C11 C12 C13 -52.4(3)
C11 C12 C13 C18 -178.50(19)
C11 C12 C13 C14 55.3(3)
C12 C13 C14 C15 178.84(18)
C18 C13 C14 C15 49.9(2)
C12 C13 C14 C27 61.7(2)
C18 C13 C14 C27 -67.3(2)
C12 C13 C14 C8 -60.0(2)
C18 C13 C14 C8 171.05(17)
C7 C8 C14 C15 -57.9(2)
C26 C8 C14 C15 60.2(2)
C9 C8 C14 C15 -177.70(16)
C7 C8 C14 C27 60.5(2)
C26 C8 C14 C27 178.54(17)
C9 C8 C14 C27 -59.3(2)
C7 C8 C14 C13 -178.75(16)
C26 C8 C14 C13 -60.7(2)
C9 C8 C14 C13 61.41(19)
C27 C14 C15 C16 70.8(2)
C13 C14 C15 C16 -48.4(2)
C8 C14 C15 C16 -167.85(18)
C14 C15 C16 C17 53.2(3)
C15 C16 C17 C28 68.7(2)
C15 C16 C17 C18 -58.1(2)
C15 C16 C17 C22 -171.1(2)
C12 C13 C18 C17 173.50(19)
C14 C13 C18 C17 -59.7(2)
C12 C13 C18 C19 47.0(3)
C14 C13 C18 C19 173.75(18)
C16 C17 C18 C13 63.8(2)
C28 C17 C18 C13 -59.2(3)
C22 C17 C18 C13 -173.45(19)
C16 C17 C18 C19 -162.52(18)
C28 C17 C18 C19 74.4(2)
C22 C17 C18 C19 -39.8(2)
C13 C18 C19 C20 -85.4(3)
C17 C18 C19 C20 145.8(2)
C13 C18 C19 C21 153.6(2)
C17 C18 C19 C21 24.8(2)
C18 C19 C20 C29 128.0(3)
C21 C19 C20 C29 -114.9(3)
C18 C19 C20 C30 -55.8(4)
C21 C19 C20 C30 61.3(4)
C20 C19 C21 C22 -124.1(2)
C18 C19 C21 C22 0.2(3)
C19 C21 C22 C17 -24.6(3)
C16 C17 C22 C21 155.9(2)
C28 C17 C22 C21 -82.2(2)
C18 C17 C22 C21 38.9(3)
C16 C17 C28 O2 28.9(3)
C18 C17 C28 O2 151.4(3)
C22 C17 C28 O2 -97.3(3)
C16 C17 C28 O3 -154.5(3)
C18 C17 C28 O3 -32.0(4)
C22 C17 C28 O3 79.3(3)
